data_7708573
loop_
_publ_author_name
'Swaminathan, Srividya'
'Haribabu, Jebiti'
'Mohamed Kasim, Mohamed Subarkhan'
'dasararaju, gayathri'
'Balakrishnan, Nithya'
'Bhuvanesh, Nattamai'
'Echeverria, Cesar'
'Karvembu, R.'

_publ_section_title
;
 Impact of aliphatic acyl and aromatic thioamide substituents on the
 anticancer activity of Ru(II)-p-cymene complexes carrying acylthiourea
 ligands -- In vitro and in vivo studies
;
_journal_name_full 'Dalton Transactions'
_journal_paper_doi 10.1039/D1DT02611A
_journal_year 2021
_chemical_formula_moiety 'C16 H24 N2 O S'
_chemical_formula_sum 'C16 H24 N2 O S'
_chemical_formula_weight 292.43
_space_group_crystal_system monoclinic
_space_group_IT_number 15
_space_group_name_Hall '-C 2yc'
_space_group_name_H-M_alt 'C 1 2/c 1'
_atom_sites_solution_hydrogens geom
_atom_sites_solution_primary dual
_audit_creation_date 2020-02-28
_audit_creation_method
;
Olex2 1.2
(compiled 2018.05.29 svn.r3508 for OlexSys, GUI svn.r5506)
;
_audit_update_record
;
2021-09-18 deposited with the CCDC.	2021-10-15 downloaded from the CCDC.
;
_cell_angle_alpha 90
_cell_angle_beta 91.9433(18)
_cell_angle_gamma 90
_cell_formula_units_Z 8
_cell_length_a 34.4780(13)
_cell_length_b 5.2020(2)
_cell_length_c 18.8610(9)
_cell_measurement_reflns_used 5959
_cell_measurement_temperature 300
_cell_measurement_theta_max 23.131
_cell_measurement_theta_min 2.364
_cell_volume 3380.9(2)
_computing_cell_refinement 'SAINT V8.38 Bruker AXS Inc., Madison, WI, USA.'
_computing_data_collection 'APEX 3 (Bruker AXS)'
_computing_data_reduction 'SAINT V8.38 Bruker AXS Inc., Madison, WI, USA.'
_computing_molecular_graphics 'Olex2 (Dolomanov et al., 2009)'
_computing_publication_material 'Olex2 (Dolomanov et al., 2009)'
_computing_structure_refinement 'XL (Sheldrick, 2008)'
_computing_structure_solution 'ShelXT (Sheldrick, 2015)'
_diffrn_ambient_temperature 300
_diffrn_measured_fraction_theta_full 0.996
_diffrn_measured_fraction_theta_max 0.996
_diffrn_measurement_device_type 'Bruker PHOTON II'
_diffrn_measurement_method '\f and \w scans'
_diffrn_radiation_type MoK\a
_diffrn_radiation_wavelength 0.71073
_diffrn_reflns_av_R_equivalents 0.0312
_diffrn_reflns_av_unetI/netI 0.0265
_diffrn_reflns_Laue_measured_fraction_full 0.996
_diffrn_reflns_Laue_measured_fraction_max 0.996
_diffrn_reflns_limit_h_max 38
_diffrn_reflns_limit_h_min -38
_diffrn_reflns_limit_k_max 5
_diffrn_reflns_limit_k_min -5
_diffrn_reflns_limit_l_max 14
_diffrn_reflns_limit_l_min -20
_diffrn_reflns_number 10181
_diffrn_reflns_point_group_measured_fraction_full 0.996
_diffrn_reflns_point_group_measured_fraction_max 0.996
_diffrn_reflns_theta_full 23.227
_diffrn_reflns_theta_max 23.227
_diffrn_reflns_theta_min 2.161
_diffrn_standards_number 0
_exptl_absorpt_coefficient_mu 0.190
_exptl_absorpt_correction_T_max 0.7449
_exptl_absorpt_correction_T_min 0.6611
_exptl_absorpt_correction_type multi-scan
_exptl_absorpt_process_details
'SADABS-2016/2 (Bruker,2016/2) was used for absorption correction. wR2(int) was 0.1007 before and 0.0532 after correction. The Ratio of minimum to maximum transmission is 0.8875. The \l/2 correction factor is Not present.'
_exptl_crystal_colour colourless
_exptl_crystal_colour_primary colourless
_exptl_crystal_density_diffrn 1.149
_exptl_crystal_description block
_exptl_crystal_F_000 1264
_exptl_crystal_size_max 0.428
_exptl_crystal_size_mid 0.218
_exptl_crystal_size_min 0.204
_refine_diff_density_max 0.101
_refine_diff_density_min -0.132
_refine_diff_density_rms 0.029
_refine_ls_extinction_method none
_refine_ls_goodness_of_fit_ref 1.040
_refine_ls_hydrogen_treatment constr
_refine_ls_matrix_type full
_refine_ls_number_parameters 182
_refine_ls_number_reflns 2410
_refine_ls_number_restraints 0
_refine_ls_restrained_S_all 1.040
_refine_ls_R_factor_all 0.0488
_refine_ls_R_factor_gt 0.0349
_refine_ls_shift/su_max 0.000
_refine_ls_shift/su_mean 0.000
_refine_ls_structure_factor_coef Fsqd
_refine_ls_weighting_details 'w=1/[\s^2^(Fo^2^)+(0.0367P)^2^+1.4937P] where P=(Fo^2^+2Fc^2^)/3'
_refine_ls_weighting_scheme calc
_refine_ls_wR_factor_gt 0.0813
_refine_ls_wR_factor_ref 0.0899
_reflns_Friedel_coverage 0.000
_reflns_number_gt 1907
_reflns_number_total 2410
_reflns_threshold_expression 'I > 2\s(I)'
_cod_data_source_file d1dt02611a2.cif
_cod_data_source_block svncan
_cod_database_code 7708573
_shelx_shelxl_version_number 2018/3
_shelx_space_group_comment
;
The symmetry employed for this shelxl refinement is uniquely defined
by the following loop, which should always be used as a source of
symmetry information in preference to the above space-group names.
They are only intended as comments.
;
_shelx_estimated_absorpt_t_max 0.962
_shelx_estimated_absorpt_t_min 0.923
_olex2_refinement_description
;
1. Fixed Uiso
 At 1.2 times of:
  All C(H) groups, All C(H,H) groups, All N(H) groups
 At 1.5 times of:
  All C(H,H,H) groups
2.a Secondary CH2 refined with riding coordinates:
 C9(H9A,H9B), C10(H10A,H10B), C11(H11A,H11B), C12(H12A,H12B), C13(H13A,H13B),
 C14(H14A,H14B), C15(H15A,H15B)
2.b Aromatic/amide H refined with riding coordinates:
 N1(H1), N2(H2), C2(H2A), C3(H3), C4(H4), C5(H5), C6(H6)
2.c Idealised Me refined as rotating group:
 C16(H16A,H16B,H16C)
;
_olex2_submission_special_instructions 'No special instructions were received'

loop_
_space_group_symop_operation_xyz
'x, y, z'
'-x, y, -z+1/2'
'x+1/2, y+1/2, z'
'-x+1/2, y+1/2, -z+1/2'
'-x, -y, -z'
'x, -y, z-1/2'
'-x+1/2, -y+1/2, -z'
'x+1/2, -y+1/2, z-1/2'

loop_
_atom_site_label
_atom_site_type_symbol
_atom_site_fract_x
_atom_site_fract_y
_atom_site_fract_z
_atom_site_U_iso_or_equiv
_atom_site_adp_type
_atom_site_occupancy
_atom_site_site_symmetry_order
_atom_site_calc_flag
_atom_site_refinement_flags_posn
_atom_site_refinement_flags_adp
_atom_site_refinement_flags_occupancy
_atom_site_disorder_assembly
_atom_site_disorder_group
S1 S 0.45214(2) 0.58892(11) 0.42788(3) 0.0690(2) Uani 1 1 d . . . . .
O1 O 0.52242(4) -0.0280(3) 0.32043(7) 0.0722(4) Uani 1 1 d . . . . .
N1 N 0.45876(4) 0.2608(3) 0.32197(8) 0.0552(4) Uani 1 1 d . . . . .
H1 H 0.472663 0.153708 0.299127 0.066 Uiso 1 1 calc R . . . .
N2 N 0.50763(4) 0.2507(3) 0.40835(8) 0.0554(4) Uani 1 1 d . . . . .
H2 H 0.516641 0.314150 0.447662 0.067 Uiso 1 1 calc R . . . .
C1 C 0.42115(5) 0.3260(4) 0.29286(9) 0.0498(5) Uani 1 1 d . . . . .
C2 C 0.39033(6) 0.1748(4) 0.30919(11) 0.0681(6) Uani 1 1 d . . . . .
H2A H 0.393868 0.034413 0.339255 0.082 Uiso 1 1 calc R . . . .
C3 C 0.35401(6) 0.2313(5) 0.28088(13) 0.0826(7) Uani 1 1 d . . . . .
H3 H 0.333022 0.127786 0.291659 0.099 Uiso 1 1 calc R . . . .
C4 C 0.34856(7) 0.4372(5) 0.23732(12) 0.0774(7) Uani 1 1 d . . . . .
H4 H 0.323887 0.475854 0.218866 0.093 Uiso 1 1 calc R . . . .
C5 C 0.37933(7) 0.5861(4) 0.22088(12) 0.0776(7) Uani 1 1 d . . . . .
H5 H 0.375636 0.726592 0.190900 0.093 Uiso 1 1 calc R . . . .
C6 C 0.41608(6) 0.5311(4) 0.24825(11) 0.0664(6) Uani 1 1 d . . . . .
H6 H 0.437119 0.632467 0.236447 0.080 Uiso 1 1 calc R . . . .
C7 C 0.47323(5) 0.3567(3) 0.38217(9) 0.0499(5) Uani 1 1 d . . . . .
C8 C 0.52938(5) 0.0563(4) 0.37962(11) 0.0554(5) Uani 1 1 d . . . . .
C9 C 0.56251(5) -0.0335(4) 0.42658(10) 0.0596(5) Uani 1 1 d . . . . .
H9A H 0.571121 -0.200181 0.410249 0.071 Uiso 1 1 calc R . . . .
H9B H 0.553621 -0.054222 0.474483 0.071 Uiso 1 1 calc R . . . .
C10 C 0.59649(5) 0.1513(4) 0.42765(10) 0.0598(5) Uani 1 1 d . . . . .
H10A H 0.587215 0.322321 0.438616 0.072 Uiso 1 1 calc R . . . .
H10B H 0.607183 0.156926 0.380765 0.072 Uiso 1 1 calc R . . . .
C11 C 0.62840(6) 0.0783(4) 0.48117(12) 0.0697(6) Uani 1 1 d . . . . .
H11A H 0.616720 0.030053 0.525303 0.084 Uiso 1 1 calc R . . . .
H11B H 0.642018 -0.070808 0.463717 0.084 Uiso 1 1 calc R . . . .
C12 C 0.65735(6) 0.2906(4) 0.49587(13) 0.0778(7) Uani 1 1 d . . . . .
H12A H 0.670302 0.329662 0.452298 0.093 Uiso 1 1 calc R . . . .
H12B H 0.643373 0.443630 0.509587 0.093 Uiso 1 1 calc R . . . .
C13 C 0.68763(6) 0.2311(5) 0.55266(13) 0.0835(7) Uani 1 1 d . . . . .
H13A H 0.674638 0.180328 0.595281 0.100 Uiso 1 1 calc R . . . .
H13B H 0.702772 0.085297 0.537411 0.100 Uiso 1 1 calc R . . . .
C14 C 0.71478(7) 0.4477(5) 0.57086(14) 0.0876(7) Uani 1 1 d . . . . .
H14A H 0.699609 0.594409 0.585360 0.105 Uiso 1 1 calc R . . . .
H14B H 0.728092 0.496547 0.528420 0.105 Uiso 1 1 calc R . . . .
C15 C 0.74467(8) 0.3894(5) 0.62851(16) 0.1053(9) Uani 1 1 d . . . . .
H15A H 0.731421 0.335455 0.670554 0.126 Uiso 1 1 calc R . . . .
H15B H 0.760423 0.246245 0.613407 0.126 Uiso 1 1 calc R . . . .
C16 C 0.77073(10) 0.6081(6) 0.6477(2) 0.1443(14) Uani 1 1 d . . . . .
H16A H 0.784210 0.662384 0.606626 0.216 Uiso 1 1 calc GR . . . .
H16B H 0.789200 0.554673 0.684025 0.216 Uiso 1 1 calc GR . . . .
H16C H 0.755599 0.748309 0.664974 0.216 Uiso 1 1 calc GR . . . .

loop_
_atom_site_aniso_label
_atom_site_aniso_U_11
_atom_site_aniso_U_22
_atom_site_aniso_U_33
_atom_site_aniso_U_23
_atom_site_aniso_U_13
_atom_site_aniso_U_12
S1 0.0757(4) 0.0755(4) 0.0550(3) -0.0170(3) -0.0108(3) 0.0252(3)
O1 0.0741(9) 0.0864(10) 0.0560(9) -0.0161(8) 0.0003(7) 0.0235(8)
N1 0.0553(9) 0.0634(10) 0.0466(9) -0.0094(8) -0.0004(7) 0.0091(8)
N2 0.0566(9) 0.0613(10) 0.0478(9) -0.0077(8) -0.0054(7) 0.0101(8)
C1 0.0543(11) 0.0548(11) 0.0402(10) -0.0058(9) -0.0009(8) 0.0042(9)
C2 0.0667(14) 0.0735(14) 0.0636(13) 0.0151(11) -0.0035(11) -0.0027(12)
C3 0.0618(14) 0.1026(19) 0.0829(16) 0.0128(15) -0.0034(12) -0.0084(14)
C4 0.0644(14) 0.0939(18) 0.0731(15) -0.0048(14) -0.0115(12) 0.0185(14)
C5 0.0927(17) 0.0677(14) 0.0714(15) 0.0106(12) -0.0134(13) 0.0202(14)
C6 0.0736(14) 0.0598(13) 0.0658(13) 0.0077(11) 0.0024(11) -0.0020(11)
C7 0.0521(11) 0.0541(11) 0.0435(10) 0.0019(9) 0.0015(9) 0.0031(9)
C8 0.0563(11) 0.0570(12) 0.0533(12) 0.0021(10) 0.0080(9) 0.0050(10)
C9 0.0627(12) 0.0565(12) 0.0597(12) 0.0055(10) 0.0041(10) 0.0101(10)
C10 0.0586(12) 0.0609(12) 0.0602(12) 0.0085(10) 0.0051(10) 0.0107(10)
C11 0.0628(13) 0.0665(14) 0.0793(15) 0.0097(12) -0.0043(11) 0.0070(11)
C12 0.0708(14) 0.0715(15) 0.0902(17) 0.0101(13) -0.0086(12) 0.0058(12)
C13 0.0756(15) 0.0784(16) 0.0956(18) 0.0124(14) -0.0119(13) -0.0011(13)
C14 0.0847(16) 0.0784(16) 0.0983(19) 0.0006(14) -0.0152(14) 0.0019(13)
C15 0.102(2) 0.0944(19) 0.117(2) 0.0043(18) -0.0318(17) -0.0020(16)
C16 0.135(3) 0.114(2) 0.179(3) -0.013(2) -0.068(3) -0.011(2)

loop_
_atom_type_symbol
_atom_type_description
_atom_type_scat_dispersion_real
_atom_type_scat_dispersion_imag
_atom_type_scat_source
C C 0.0033 0.0016 'International Tables Vol C Tables 4.2.6.8 and 6.1.1.4'
H H 0.0000 0.0000 'International Tables Vol C Tables 4.2.6.8 and 6.1.1.4'
N N 0.0061 0.0033 'International Tables Vol C Tables 4.2.6.8 and 6.1.1.4'
O O 0.0106 0.0060 'International Tables Vol C Tables 4.2.6.8 and 6.1.1.4'
S S 0.1246 0.1234 'International Tables Vol C Tables 4.2.6.8 and 6.1.1.4'

loop_
_geom_angle_atom_site_label_1
_geom_angle_atom_site_label_2
_geom_angle_atom_site_label_3
_geom_angle
_geom_angle_site_symmetry_1
_geom_angle_site_symmetry_3
_geom_angle_publ_flag
C1 N1 H1 118.3 . . ?
C7 N1 H1 118.3 . . ?
C7 N1 C1 123.37(15) . . ?
C7 N2 H2 115.8 . . ?
C8 N2 H2 115.8 . . ?
C8 N2 C7 128.48(16) . . ?
C2 C1 N1 118.58(17) . . ?
C2 C1 C6 120.31(18) . . ?
C6 C1 N1 121.09(18) . . ?
C1 C2 H2A 120.2 . . ?
C1 C2 C3 119.6(2) . . ?
C3 C2 H2A 120.2 . . ?
C2 C3 H3 119.7 . . ?
C4 C3 C2 120.6(2) . . ?
C4 C3 H3 119.7 . . ?
C3 C4 H4 120.2 . . ?
C5 C4 C3 119.6(2) . . ?
C5 C4 H4 120.2 . . ?
C4 C5 H5 119.7 . . ?
C4 C5 C6 120.7(2) . . ?
C6 C5 H5 119.7 . . ?
C1 C6 C5 119.2(2) . . ?
C1 C6 H6 120.4 . . ?
C5 C6 H6 120.4 . . ?
N1 C7 S1 124.04(14) . . ?
N1 C7 N2 116.71(16) . . ?
N2 C7 S1 119.24(14) . . ?
O1 C8 N2 122.12(18) . . ?
O1 C8 C9 123.64(18) . . ?
N2 C8 C9 114.22(17) . . ?
C8 C9 H9A 109.1 . . ?
C8 C9 H9B 109.1 . . ?
C8 C9 C10 112.60(16) . . ?
H9A C9 H9B 107.8 . . ?
C10 C9 H9A 109.1 . . ?
C10 C9 H9B 109.1 . . ?
C9 C10 H10A 108.9 . . ?
C9 C10 H10B 108.9 . . ?
C9 C10 C11 113.16(16) . . ?
H10A C10 H10B 107.8 . . ?
C11 C10 H10A 108.9 . . ?
C11 C10 H10B 108.9 . . ?
C10 C11 H11A 108.9 . . ?
C10 C11 H11B 108.9 . . ?
H11A C11 H11B 107.7 . . ?
C12 C11 C10 113.57(17) . . ?
C12 C11 H11A 108.9 . . ?
C12 C11 H11B 108.9 . . ?
C11 C12 H12A 108.6 . . ?
C11 C12 H12B 108.6 . . ?
H12A C12 H12B 107.5 . . ?
C13 C12 C11 114.81(19) . . ?
C13 C12 H12A 108.6 . . ?
C13 C12 H12B 108.6 . . ?
C12 C13 H13A 108.5 . . ?
C12 C13 H13B 108.5 . . ?
H13A C13 H13B 107.5 . . ?
C14 C13 C12 115.0(2) . . ?
C14 C13 H13A 108.5 . . ?
C14 C13 H13B 108.5 . . ?
C13 C14 H14A 108.5 . . ?
C13 C14 H14B 108.5 . . ?
C13 C14 C15 115.0(2) . . ?
H14A C14 H14B 107.5 . . ?
C15 C14 H14A 108.5 . . ?
C15 C14 H14B 108.5 . . ?
C14 C15 H15A 108.6 . . ?
C14 C15 H15B 108.6 . . ?
H15A C15 H15B 107.6 . . ?
C16 C15 C14 114.6(2) . . ?
C16 C15 H15A 108.6 . . ?
C16 C15 H15B 108.6 . . ?
C15 C16 H16A 109.5 . . ?
C15 C16 H16B 109.5 . . ?
C15 C16 H16C 109.5 . . ?
H16A C16 H16B 109.5 . . ?
H16A C16 H16C 109.5 . . ?
H16B C16 H16C 109.5 . . ?

loop_
_geom_bond_atom_site_label_1
_geom_bond_atom_site_label_2
_geom_bond_distance
_geom_bond_site_symmetry_2
_geom_bond_publ_flag
S1 C7 1.6653(19) . ?
O1 C8 1.216(2) . ?
N1 H1 0.8600 . ?
N1 C1 1.432(2) . ?
N1 C7 1.322(2) . ?
N2 H2 0.8600 . ?
N2 C7 1.384(2) . ?
N2 C8 1.380(2) . ?
C1 C2 1.366(3) . ?
C1 C6 1.366(3) . ?
C2 H2A 0.9300 . ?
C2 C3 1.377(3) . ?
C3 H3 0.9300 . ?
C3 C4 1.359(3) . ?
C4 H4 0.9300 . ?
C4 C5 1.358(3) . ?
C5 H5 0.9300 . ?
C5 C6 1.382(3) . ?
C6 H6 0.9300 . ?
C8 C9 1.496(3) . ?
C9 H9A 0.9700 . ?
C9 H9B 0.9700 . ?
C9 C10 1.515(3) . ?
C10 H10A 0.9700 . ?
C10 H10B 0.9700 . ?
C10 C11 1.516(3) . ?
C11 H11A 0.9700 . ?
C11 H11B 0.9700 . ?
C11 C12 1.508(3) . ?
C12 H12A 0.9700 . ?
C12 H12B 0.9700 . ?
C12 C13 1.503(3) . ?
C13 H13A 0.9700 . ?
C13 H13B 0.9700 . ?
C13 C14 1.497(3) . ?
C14 H14A 0.9700 . ?
C14 H14B 0.9700 . ?
C14 C15 1.503(3) . ?
C15 H15A 0.9700 . ?
C15 H15B 0.9700 . ?
C15 C16 1.487(4) . ?
C16 H16A 0.9600 . ?
C16 H16B 0.9600 . ?
C16 H16C 0.9600 . ?

loop_
_geom_hbond_atom_site_label_D
_geom_hbond_atom_site_label_H
_geom_hbond_atom_site_label_A
_geom_hbond_distance_DH
_geom_hbond_distance_HA
_geom_hbond_distance_DA
_geom_hbond_angle_DHA
_geom_hbond_site_symmetry_A
_geom_hbond_publ_flag
N1 H1 O1 0.86 1.99 2.6605(19) 134.3 . yes
N1 H1 O1 0.86 2.46 3.164(2) 140.0 2_655 yes
N2 H2 S1 0.86 2.60 3.4453(15) 168.5 5_666 yes

loop_
_geom_torsion_atom_site_label_1
_geom_torsion_atom_site_label_2
_geom_torsion_atom_site_label_3
_geom_torsion_atom_site_label_4
_geom_torsion
_geom_torsion_site_symmetry_1
_geom_torsion_site_symmetry_2
_geom_torsion_site_symmetry_3
_geom_torsion_site_symmetry_4
_geom_torsion_publ_flag
O1 C8 C9 C10 101.8(2) . . . . ?
N1 C1 C2 C3 -178.93(19) . . . . ?
N1 C1 C6 C5 179.48(18) . . . . ?
N2 C8 C9 C10 -76.4(2) . . . . ?
C1 N1 C7 S1 -7.0(3) . . . . ?
C1 N1 C7 N2 171.69(16) . . . . ?
C1 C2 C3 C4 -0.5(4) . . . . ?
C2 C1 C6 C5 1.1(3) . . . . ?
C2 C3 C4 C5 0.9(4) . . . . ?
C3 C4 C5 C6 -0.3(4) . . . . ?
C4 C5 C6 C1 -0.7(3) . . . . ?
C6 C1 C2 C3 -0.5(3) . . . . ?
C7 N1 C1 C2 -92.7(2) . . . . ?
C7 N1 C1 C6 88.9(2) . . . . ?
C7 N2 C8 O1 9.0(3) . . . . ?
C7 N2 C8 C9 -172.78(17) . . . . ?
C8 N2 C7 S1 179.09(15) . . . . ?
C8 N2 C7 N1 0.4(3) . . . . ?
C8 C9 C10 C11 173.53(17) . . . . ?
C9 C10 C11 C12 -165.69(18) . . . . ?
C10 C11 C12 C13 175.66(19) . . . . ?
C11 C12 C13 C14 -176.1(2) . . . . ?
C12 C13 C14 C15 179.1(2) . . . . ?
C13 C14 C15 C16 -178.2(3) . . . . ?
